data_4074042
loop_
_publ_author_name
'Turculet, Laura'
'McDonald, Robert'

_publ_section_title
;
 Mono-, Di-, and Trinuclear Complexes Featuring the New Bis(phosphido)
 Ligand 4,5-Bis(tert-butylphosphido)-9,9-dimethylxanthene ([POP]2&#x2212;)
;
_journal_issue 27
_journal_name_full Organometallics
_journal_page_first 6821
_journal_paper_doi 10.1021/om700843n
_journal_volume 26
_journal_year 2007
_chemical_formula_moiety 'C27 H42 N2 O P2 Zr'
_chemical_formula_sum 'C27 H42 N2 O P2 Zr'
_chemical_formula_weight 563.79
_chemical_name_systematic
; 
 ? 
;
_space_group_IT_number 2
_symmetry_cell_setting triclinic
_symmetry_space_group_name_Hall '-P 1'
_symmetry_space_group_name_H-M 'P -1'
_atom_sites_solution_hydrogens geom
_atom_sites_solution_primary direct
_atom_sites_solution_secondary difmap
_audit_creation_method SHELXL-97
_cell_angle_alpha 86.3078(14)
_cell_angle_beta 83.1920(14)
_cell_angle_gamma 72.7088(13)
_cell_formula_units_Z 2
_cell_length_a 10.2363(12)
_cell_length_b 11.7846(14)
_cell_length_c 12.6010(14)
_cell_measurement_reflns_used 4904
_cell_measurement_temperature 193(2)
_cell_measurement_theta_max 26.33
_cell_measurement_theta_min 2.33
_cell_volume 1440.5(3)
_computing_cell_refinement 'Bruker SAINT (Bruker, 1997)'
_computing_data_collection 'Bruker SMART (Bruker, 1997)'
_computing_data_reduction 'Bruker SAINT (Bruker, 1997)'
_computing_molecular_graphics 'Bruker SHELXTL (Bruker, 1997)'
_computing_publication_material 'Bruker SHELXTL (Bruker, 1997)'
_computing_structure_refinement 'SHELXL-97 (Sheldrick, 1997)'
_computing_structure_solution 'SHELXS-97 (Sheldrick, 1990)'
_diffrn_ambient_temperature 193(2)
_diffrn_detector_area_resol_mean 8.192
_diffrn_measured_fraction_theta_full 0.990
_diffrn_measured_fraction_theta_max 0.990
_diffrn_measurement_device_type 'Bruker PLATFORM diffractometer/SMART 1000 CCD area detector'
_diffrn_measurement_method '\w scans'
_diffrn_radiation_monochromator graphite
_diffrn_radiation_source 'fine-focus sealed tube'
_diffrn_radiation_type MoK\a
_diffrn_radiation_wavelength 0.71073
_diffrn_reflns_av_R_equivalents 0.0141
_diffrn_reflns_av_sigmaI/netI 0.0225
_diffrn_reflns_limit_h_max 12
_diffrn_reflns_limit_h_min -12
_diffrn_reflns_limit_k_max 14
_diffrn_reflns_limit_k_min -14
_diffrn_reflns_limit_l_max 15
_diffrn_reflns_limit_l_min -14
_diffrn_reflns_number 10475
_diffrn_reflns_theta_full 26.30
_diffrn_reflns_theta_max 26.30
_diffrn_reflns_theta_min 1.81
_diffrn_standards_decay_% 0
_diffrn_standards_interval_time 0
_diffrn_standards_number 0
_exptl_absorpt_coefficient_mu 0.514
_exptl_absorpt_correction_T_max 0.7981
_exptl_absorpt_correction_T_min 0.7943
_exptl_absorpt_correction_type integration
_exptl_absorpt_process_details 'Bruker SHELXTL (Bruker, 1997)'
_exptl_crystal_colour orange
_exptl_crystal_density_diffrn 1.300
_exptl_crystal_density_method 'not measured'
_exptl_crystal_description prism
_exptl_crystal_F_000 592
_exptl_crystal_size_max 0.47
_exptl_crystal_size_mid 0.46
_exptl_crystal_size_min 0.46
_refine_diff_density_max 0.558
_refine_diff_density_min -0.269
_refine_diff_density_rms 0.057
_refine_ls_extinction_method none
_refine_ls_goodness_of_fit_ref 1.058
_refine_ls_hydrogen_treatment constr
_refine_ls_matrix_type full
_refine_ls_number_parameters 302
_refine_ls_number_reflns 5800
_refine_ls_number_restraints 0
_refine_ls_restrained_S_all 1.058
_refine_ls_R_factor_all 0.0285
_refine_ls_R_factor_gt 0.0250
_refine_ls_shift/su_max 0.002
_refine_ls_shift/su_mean 0.000
_refine_ls_structure_factor_coef Fsqd
_refine_ls_weighting_details 'calc w=1/[\s^2^(Fo^2^)+(0.0384P)^2^+0.5722P] where P=(Fo^2^+2Fc^2^)/3'
_refine_ls_weighting_scheme calc
_refine_ls_wR_factor_gt 0.0690
_refine_ls_wR_factor_ref 0.0728
_reflns_number_gt 5299
_reflns_number_total 5800
_reflns_threshold_expression I>2\s(I)
_cod_data_source_file om700843n-file001.cif
_cod_data_source_block dal0640
_cod_depositor_comments
;
The following automatic conversions were performed:

'_symmetry_cell_setting' value 'Triclinic' changed to 'triclinic'
according to /home/saulius/struct/CIF-dictionaries/cif_core.dic
dictionary named 'cif_core.dic' version 2.4.1 from 2010-06-29.

Automatic conversion script
Id: cif_fix_values 1715 2011-07-08 13:25:40Z adriana 
;
_cod_database_code 4074042

loop_
_symmetry_equiv_pos_as_xyz
'x, y, z'
'-x, -y, -z'

loop_
_atom_site_label
_atom_site_type_symbol
_atom_site_fract_x
_atom_site_fract_y
_atom_site_fract_z
_atom_site_U_iso_or_equiv
_atom_site_adp_type
_atom_site_occupancy
_atom_site_symmetry_multiplicity
_atom_site_calc_flag
_atom_site_refinement_flags
Zr Zr 0.168637(16) 0.169687(14) 0.283374(12) 0.02631(6) Uani 1 1 d .
P1 P 0.22276(4) -0.04316(4) 0.20563(4) 0.02788(10) Uani 1 1 d .
P2 P -0.10075(5) 0.25222(4) 0.32637(4) 0.02843(10) Uani 1 1 d .
O O 0.06529(11) 0.19193(10) 0.11932(9) 0.0246(2) Uani 1 1 d .
N1 N 0.21897(16) 0.12026(15) 0.43358(13) 0.0366(4) Uani 1 1 d .
N2 N 0.28683(16) 0.27806(14) 0.23607(13) 0.0358(3) Uani 1 1 d .
C1 C 0.02275(18) 0.27948(15) -0.09033(13) 0.0282(3) Uani 1 1 d .
C2 C 0.12509(19) 0.35246(17) -0.08629(16) 0.0352(4) Uani 1 1 d .
H2A H 0.0794 0.4365 -0.1020 0.042 Uiso 1 1 calc R
H2B H 0.2043 0.3234 -0.1395 0.042 Uiso 1 1 calc R
H2C H 0.1564 0.3437 -0.0148 0.042 Uiso 1 1 calc R
C3 C -0.0315(2) 0.30171(18) -0.20031(15) 0.0383(4) Uani 1 1 d .
H3A H -0.0729 0.3872 -0.2125 0.046 Uiso 1 1 calc R
H3B H -0.1009 0.2602 -0.2030 0.046 Uiso 1 1 calc R
H3C H 0.0447 0.2719 -0.2558 0.046 Uiso 1 1 calc R
C11 C 0.19672(16) -0.00449(15) 0.06513(14) 0.0258(3) Uani 1 1 d .
C12 C 0.11970(16) 0.10985(14) 0.03531(13) 0.0238(3) Uani 1 1 d .
C13 C 0.09497(17) 0.14874(15) -0.06906(13) 0.0259(3) Uani 1 1 d .
C14 C 0.14333(18) 0.06440(16) -0.14845(14) 0.0308(4) Uani 1 1 d .
H14 H 0.1261 0.0865 -0.2204 0.037 Uiso 1 1 calc R
C15 C 0.21622(19) -0.05119(16) -0.12273(15) 0.0333(4) Uani 1 1 d .
H15 H 0.2481 -0.1080 -0.1772 0.040 Uiso 1 1 calc R
C16 C 0.24311(18) -0.08480(15) -0.01863(15) 0.0313(4) Uani 1 1 d .
H16 H 0.2944 -0.1644 -0.0032 0.038 Uiso 1 1 calc R
C17 C 0.40695(19) -0.14091(16) 0.20808(16) 0.0360(4) Uani 1 1 d .
C18 C 0.4199(2) -0.27102(18) 0.1884(2) 0.0525(6) Uani 1 1 d .
H18A H 0.3514 -0.2967 0.2372 0.063 Uiso 1 1 calc R
H18B H 0.5123 -0.3209 0.2012 0.063 Uiso 1 1 calc R
H18C H 0.4042 -0.2786 0.1143 0.063 Uiso 1 1 calc R
C19 C 0.4428(3) -0.1367(2) 0.3216(2) 0.0645(8) Uani 1 1 d .
H19A H 0.3809 -0.1684 0.3721 0.077 Uiso 1 1 calc R
H19B H 0.4323 -0.0543 0.3384 0.077 Uiso 1 1 calc R
H19C H 0.5381 -0.1848 0.3271 0.077 Uiso 1 1 calc R
C20 C 0.5070(2) -0.0980(2) 0.1285(2) 0.0606(7) Uani 1 1 d .
H20A H 0.4955 -0.0139 0.1395 0.073 Uiso 1 1 calc R
H20B H 0.4887 -0.1077 0.0556 0.073 Uiso 1 1 calc R
H20C H 0.6015 -0.1448 0.1391 0.073 Uiso 1 1 calc R
C21 C -0.15174(17) 0.31585(14) 0.19651(13) 0.0257(3) Uani 1 1 d .
C22 C -0.06276(16) 0.27762(14) 0.10377(13) 0.0242(3) Uani 1 1 d .
C23 C -0.09094(17) 0.31845(14) 0.00114(13) 0.0258(3) Uani 1 1 d .
C24 C -0.21958(18) 0.39821(16) -0.01159(15) 0.0319(4) Uani 1 1 d .
H24 H -0.2431 0.4268 -0.0811 0.038 Uiso 1 1 calc R
C25 C -0.31351(19) 0.43610(16) 0.07710(16) 0.0349(4) Uani 1 1 d .
H25 H -0.4017 0.4896 0.0678 0.042 Uiso 1 1 calc R
C26 C -0.27978(18) 0.39667(16) 0.17870(15) 0.0322(4) Uani 1 1 d .
H26 H -0.3450 0.4250 0.2383 0.039 Uiso 1 1 calc R
C27 C -0.1750(2) 0.37220(18) 0.42742(15) 0.0385(4) Uani 1 1 d .
C28 C -0.1515(3) 0.4904(2) 0.3889(2) 0.0607(7) Uani 1 1 d .
H28A H -0.0529 0.4790 0.3700 0.073 Uiso 1 1 calc R
H28B H -0.1857 0.5478 0.4460 0.073 Uiso 1 1 calc R
H28C H -0.2008 0.5205 0.3261 0.073 Uiso 1 1 calc R
C29 C -0.1004(3) 0.3256(2) 0.52709(16) 0.0519(6) Uani 1 1 d .
H29A H -0.0010 0.3091 0.5084 0.062 Uiso 1 1 calc R
H29B H -0.1210 0.2523 0.5543 0.062 Uiso 1 1 calc R
H29C H -0.1316 0.3855 0.5822 0.062 Uiso 1 1 calc R
C30 C -0.3285(2) 0.3886(3) 0.45938(19) 0.0646(7) Uani 1 1 d .
H30A H -0.3794 0.4171 0.3971 0.077 Uiso 1 1 calc R
H30B H -0.3623 0.4467 0.5159 0.077 Uiso 1 1 calc R
H30C H -0.3419 0.3123 0.4856 0.077 Uiso 1 1 calc R
C31 C 0.1578(3) 0.0367(2) 0.49616(18) 0.0544(6) Uani 1 1 d .
H31A H 0.2309 -0.0334 0.5169 0.065 Uiso 1 1 calc R
H31B H 0.0977 0.0122 0.4531 0.065 Uiso 1 1 calc R
H31C H 0.1037 0.0751 0.5605 0.065 Uiso 1 1 calc R
C32 C 0.3124(3) 0.1535(2) 0.4956(2) 0.0554(6) Uani 1 1 d .
H32A H 0.2603 0.1961 0.5587 0.067 Uiso 1 1 calc R
H32B H 0.3581 0.2050 0.4515 0.067 Uiso 1 1 calc R
H32C H 0.3816 0.0817 0.5184 0.067 Uiso 1 1 calc R
C33 C 0.3817(3) 0.2577(2) 0.1400(2) 0.0624(7) Uani 1 1 d .
H33A H 0.3642 0.3305 0.0948 0.075 Uiso 1 1 calc R
H33B H 0.3690 0.1933 0.1008 0.075 Uiso 1 1 calc R
H33C H 0.4763 0.2357 0.1591 0.075 Uiso 1 1 calc R
C34 C 0.2959(3) 0.3790(2) 0.2926(2) 0.0616(7) Uani 1 1 d .
H34A H 0.3883 0.3618 0.3153 0.074 Uiso 1 1 calc R
H34B H 0.2277 0.3932 0.3555 0.074 Uiso 1 1 calc R
H34C H 0.2778 0.4498 0.2450 0.074 Uiso 1 1 calc R

loop_
_atom_site_aniso_label
_atom_site_aniso_U_11
_atom_site_aniso_U_22
_atom_site_aniso_U_33
_atom_site_aniso_U_23
_atom_site_aniso_U_13
_atom_site_aniso_U_12
Zr 0.02363(9) 0.03012(10) 0.02427(10) -0.00553(6) -0.00468(6) -0.00466(7)
P1 0.0252(2) 0.0276(2) 0.0292(2) -0.00177(17) -0.00522(17) -0.00396(17)
P2 0.0268(2) 0.0320(2) 0.0238(2) -0.00465(17) -0.00170(17) -0.00403(18)
O 0.0228(5) 0.0263(6) 0.0224(6) -0.0068(4) -0.0037(4) -0.0019(5)
N1 0.0347(8) 0.0425(9) 0.0292(8) -0.0037(7) -0.0085(7) -0.0037(7)
N2 0.0313(8) 0.0403(9) 0.0374(9) -0.0067(7) -0.0026(7) -0.0123(7)
C1 0.0305(9) 0.0316(9) 0.0234(8) -0.0012(7) -0.0044(7) -0.0098(7)
C2 0.0365(10) 0.0350(9) 0.0363(10) 0.0013(8) -0.0038(8) -0.0143(8)
C3 0.0423(11) 0.0451(11) 0.0252(9) 0.0003(8) -0.0069(8) -0.0082(9)
C11 0.0224(8) 0.0267(8) 0.0290(9) -0.0045(6) -0.0018(6) -0.0082(6)
C12 0.0217(7) 0.0257(8) 0.0249(8) -0.0072(6) -0.0016(6) -0.0075(6)
C13 0.0239(8) 0.0303(8) 0.0252(8) -0.0046(6) -0.0017(6) -0.0103(7)
C14 0.0322(9) 0.0388(10) 0.0242(9) -0.0075(7) -0.0007(7) -0.0142(8)
C15 0.0343(9) 0.0349(9) 0.0326(10) -0.0148(7) 0.0039(7) -0.0127(8)
C16 0.0294(9) 0.0264(8) 0.0383(10) -0.0086(7) -0.0003(7) -0.0079(7)
C17 0.0267(9) 0.0316(9) 0.0474(11) -0.0065(8) -0.0110(8) -0.0013(7)
C18 0.0445(12) 0.0327(10) 0.0761(17) -0.0085(10) -0.0214(11) 0.0021(9)
C19 0.0570(15) 0.0612(15) 0.0639(16) -0.0165(12) -0.0359(13) 0.0144(12)
C20 0.0263(10) 0.0578(14) 0.094(2) -0.0028(13) -0.0001(11) -0.0087(10)
C21 0.0248(8) 0.0260(8) 0.0266(8) -0.0044(6) -0.0042(6) -0.0067(6)
C22 0.0218(8) 0.0226(7) 0.0287(8) -0.0039(6) -0.0058(6) -0.0056(6)
C23 0.0278(8) 0.0255(8) 0.0259(8) -0.0030(6) -0.0056(7) -0.0090(7)
C24 0.0328(9) 0.0309(9) 0.0324(9) 0.0003(7) -0.0117(7) -0.0072(7)
C25 0.0275(9) 0.0328(9) 0.0411(11) -0.0048(8) -0.0105(8) -0.0005(7)
C26 0.0264(9) 0.0343(9) 0.0333(10) -0.0084(7) -0.0024(7) -0.0037(7)
C27 0.0430(11) 0.0408(10) 0.0245(9) -0.0086(8) 0.0014(8) -0.0018(8)
C28 0.094(2) 0.0401(12) 0.0480(14) -0.0145(10) -0.0128(13) -0.0144(12)
C29 0.0598(14) 0.0574(13) 0.0275(10) -0.0133(9) -0.0065(10) 0.0030(11)
C30 0.0425(13) 0.092(2) 0.0381(13) -0.0096(12) 0.0097(10) 0.0094(13)
C31 0.0616(15) 0.0641(15) 0.0370(12) 0.0035(10) -0.0016(10) -0.0201(12)
C32 0.0577(14) 0.0616(14) 0.0480(13) -0.0045(11) -0.0274(11) -0.0101(11)
C33 0.0588(15) 0.0566(15) 0.0667(17) -0.0105(12) 0.0122(13) -0.0144(12)
C34 0.0785(18) 0.0511(14) 0.0567(15) -0.0100(11) -0.0124(13) -0.0175(13)

loop_
_atom_type_symbol
_atom_type_description
_atom_type_scat_dispersion_real
_atom_type_scat_dispersion_imag
_atom_type_scat_source
C C 0.0033 0.0016 'International Tables Vol C Tables 4.2.6.8 and 6.1.1.4'
H H 0.0000 0.0000 'International Tables Vol C Tables 4.2.6.8 and 6.1.1.4'
N N 0.0061 0.0033 'International Tables Vol C Tables 4.2.6.8 and 6.1.1.4'
O O 0.0106 0.0060 'International Tables Vol C Tables 4.2.6.8 and 6.1.1.4'
P P 0.1023 0.0942 'International Tables Vol C Tables 4.2.6.8 and 6.1.1.4'
Zr Zr -2.9673 0.5597 'International Tables Vol C Tables 4.2.6.8 and 6.1.1.4'

loop_
_geom_angle_atom_site_label_1
_geom_angle_atom_site_label_2
_geom_angle_atom_site_label_3
_geom_angle
N1 Zr N2 101.96(7)
N1 Zr O 163.05(6)
N2 Zr O 94.99(5)
N1 Zr P1 98.56(5)
N2 Zr P1 121.78(5)
O Zr P1 72.29(3)
N1 Zr P2 98.86(5)
N2 Zr P2 122.04(5)
O Zr P2 71.39(3)
P1 Zr P2 107.397(15)
C11 P1 C17 106.74(8)
C11 P1 Zr 100.65(5)
C17 P1 Zr 115.63(6)
C21 P2 C27 107.49(8)
C21 P2 Zr 101.29(6)
C27 P2 Zr 119.43(7)
C22 O C12 115.06(12)
C22 O Zr 122.74(9)
C12 O Zr 121.74(9)
C32 N1 C31 109.77(18)
C32 N1 Zr 130.66(15)
C31 N1 Zr 119.56(14)
C33 N2 C34 111.05(19)
C33 N2 Zr 121.79(14)
C34 N2 Zr 127.09(15)
C13 C1 C23 106.74(14)
C13 C1 C3 111.97(14)
C23 C1 C3 112.75(15)
C13 C1 C2 109.38(14)
C23 C1 C2 107.73(14)
C3 C1 C2 108.16(15)
C12 C11 C16 115.06(16)
C12 C11 P1 120.26(12)
C16 C11 P1 124.58(13)
C13 C12 C11 124.87(15)
C13 C12 O 118.64(14)
C11 C12 O 116.48(14)
C12 C13 C14 117.07(16)
C12 C13 C1 118.66(14)
C14 C13 C1 124.23(15)
C15 C14 C13 120.32(17)
C16 C15 C14 120.65(16)
C15 C16 C11 121.88(17)
C20 C17 C19 109.9(2)
C20 C17 C18 109.90(19)
C19 C17 C18 106.82(18)
C20 C17 P1 112.54(14)
C19 C17 P1 105.96(14)
C18 C17 P1 111.45(13)
C22 C21 C26 115.05(15)
C22 C21 P2 119.46(12)
C26 C21 P2 125.35(13)
C23 C22 C21 124.60(15)
C23 C22 O 119.22(14)
C21 C22 O 116.18(14)
C22 C23 C24 117.69(16)
C22 C23 C1 118.40(14)
C24 C23 C1 123.81(15)
C25 C24 C23 120.13(17)
C26 C25 C24 120.51(16)
C25 C26 C21 121.93(17)
C28 C27 C30 110.3(2)
C28 C27 C29 109.83(19)
C30 C27 C29 107.22(18)
C28 C27 P2 112.63(14)
C30 C27 P2 111.40(16)
C29 C27 P2 105.19(13)

loop_
_geom_bond_atom_site_label_1
_geom_bond_atom_site_label_2
_geom_bond_distance
Zr N1 2.0244(16)
Zr N2 2.0248(16)
Zr O 2.3969(11)
Zr P1 2.6306(5)
Zr P2 2.6387(6)
P1 C11 1.8300(18)
P1 C17 1.8976(18)
P2 C21 1.8233(17)
P2 C27 1.8872(19)
O C22 1.4229(19)
O C12 1.4277(18)
N1 C32 1.455(3)
N1 C31 1.461(3)
N2 C33 1.445(3)
N2 C34 1.456(3)
C1 C13 1.520(2)
C1 C23 1.525(2)
C1 C3 1.532(2)
C1 C2 1.547(2)
C11 C12 1.397(2)
C11 C16 1.406(2)
C12 C13 1.391(2)
C13 C14 1.397(2)
C14 C15 1.383(3)
C15 C16 1.381(3)
C17 C20 1.520(3)
C17 C19 1.525(3)
C17 C18 1.533(3)
C21 C22 1.403(2)
C21 C26 1.406(2)
C22 C23 1.383(2)
C23 C24 1.392(2)
C24 C25 1.388(3)
C25 C26 1.381(3)
C27 C28 1.523(3)
C27 C30 1.532(3)
C27 C29 1.534(3)

loop_
_geom_torsion_atom_site_label_1
_geom_torsion_atom_site_label_2
_geom_torsion_atom_site_label_3
_geom_torsion_atom_site_label_4
_geom_torsion
N1 Zr P1 C11 -174.22(7)
N2 Zr P1 C11 -64.36(8)
O Zr P1 C11 20.46(6)
P2 Zr P1 C11 83.64(5)
N1 Zr P1 C17 -59.68(9)
N2 Zr P1 C17 50.18(9)
O Zr P1 C17 134.99(8)
P2 Zr P1 C17 -161.83(7)
N1 Zr P2 C21 173.14(7)
N2 Zr P2 C21 62.96(8)
O Zr P2 C21 -21.15(6)
P1 Zr P2 C21 -84.93(5)
N1 Zr P2 C27 55.47(9)
N2 Zr P2 C27 -54.71(9)
O Zr P2 C27 -138.83(8)
P1 Zr P2 C27 157.39(7)
N1 Zr O C22 85.0(2)
N2 Zr O C22 -94.01(12)
P1 Zr O C22 144.19(11)
P2 Zr O C22 28.17(10)
N1 Zr O C12 -86.9(2)
N2 Zr O C12 94.12(11)
P1 Zr O C12 -27.69(10)
P2 Zr O C12 -143.71(11)
N2 Zr N1 C32 1.25(19)
O Zr N1 C32 -177.71(16)
P1 Zr N1 C32 126.43(18)
P2 Zr N1 C32 -124.33(18)
N2 Zr N1 C31 -178.01(15)
O Zr N1 C31 3.0(3)
P1 Zr N1 C31 -52.82(16)
P2 Zr N1 C31 56.42(16)
N1 Zr N2 C33 124.50(18)
O Zr N2 C33 -55.81(18)
P1 Zr N2 C33 16.43(19)
P2 Zr N2 C33 -126.94(17)
N1 Zr N2 C34 -51.88(19)
O Zr N2 C34 127.82(18)
P1 Zr N2 C34 -159.95(17)
P2 Zr N2 C34 56.68(19)
C17 P1 C11 C12 -140.70(13)
Zr P1 C11 C12 -19.62(14)
C17 P1 C11 C16 43.01(16)
Zr P1 C11 C16 164.09(13)
C16 C11 C12 C13 -4.1(2)
P1 C11 C12 C13 179.28(13)
C16 C11 C12 O 177.01(13)
P1 C11 C12 O 0.4(2)
C22 O C12 C13 33.10(19)
Zr O C12 C13 -154.44(11)
C22 O C12 C11 -147.93(14)
Zr O C12 C11 24.53(18)
C11 C12 C13 C14 4.5(2)
O C12 C13 C14 -176.63(14)
C11 C12 C13 C1 -173.27(15)
O C12 C13 C1 5.6(2)
C23 C1 C13 C12 -40.55(19)
C3 C1 C13 C12 -164.38(15)
C2 C1 C13 C12 75.74(19)
C23 C1 C13 C14 141.85(16)
C3 C1 C13 C14 18.0(2)
C2 C1 C13 C14 -101.86(18)
C12 C13 C14 C15 -2.0(2)
C1 C13 C14 C15 175.60(16)
C13 C14 C15 C16 -0.5(3)
C14 C15 C16 C11 0.8(3)
C12 C11 C16 C15 1.3(2)
P1 C11 C16 C15 177.77(14)
C11 P1 C17 C20 40.58(17)
Zr P1 C17 C20 -70.41(17)
C11 P1 C17 C19 160.75(16)
Zr P1 C17 C19 49.76(17)
C11 P1 C17 C18 -83.41(17)
Zr P1 C17 C18 165.59(14)
C27 P2 C21 C22 146.86(13)
Zr P2 C21 C22 20.83(13)
C27 P2 C21 C26 -37.71(17)
Zr P2 C21 C26 -163.74(14)
C26 C21 C22 C23 3.4(2)
P2 C21 C22 C23 179.27(13)
C26 C21 C22 O -177.44(14)
P2 C21 C22 O -1.56(19)
C12 O C22 C23 -32.8(2)
Zr O C22 C23 154.84(11)
C12 O C22 C21 147.99(14)
Zr O C22 C21 -24.38(18)
C21 C22 C23 C24 -3.7(2)
O C22 C23 C24 177.18(14)
C21 C22 C23 C1 172.86(15)
O C22 C23 C1 -6.3(2)
C13 C1 C23 C22 40.95(19)
C3 C1 C23 C22 164.30(15)
C2 C1 C23 C22 -76.43(19)
C13 C1 C23 C24 -142.75(16)
C3 C1 C23 C24 -19.4(2)
C2 C1 C23 C24 99.86(19)
C22 C23 C24 C25 1.3(2)
C1 C23 C24 C25 -174.99(16)
C23 C24 C25 C26 1.0(3)
C24 C25 C26 C21 -1.2(3)
C22 C21 C26 C25 -0.9(3)
P2 C21 C26 C25 -176.46(14)
C21 P2 C27 C28 -46.44(19)
Zr P2 C27 C28 67.98(18)
C21 P2 C27 C30 78.12(17)
Zr P2 C27 C30 -167.46(13)
C21 P2 C27 C29 -166.05(15)
Zr P2 C27 C29 -51.63(17)
